data_7105732
loop_
_publ_author_name
'Andrea Alsobrook'
'Brad Hauser'
'Joseph Hupp'
'Evgeny V.Alekseev'
'Wulf Depmeier'
'Thomas Albrecht-Schmitt'

_publ_section_title
;
 Cubic and rhombohedral heterobimetallic networks constructed from
 uranium, transition metals, and phosphonoacetate: new methods for
 constructing porous materials
;
_journal_name_full Chem.Commun.
_journal_page_first 9167
_journal_paper_doi 10.1039/c0cc03507f
_journal_volume 46
_journal_year 2010
_chemical_formula_moiety 'C12 H12 Cd3 O61 P6 U6'
_chemical_formula_sum 'C12 H12 Cd3 O61 P6 U6'
_chemical_formula_weight 3083.42
_chemical_name_systematic
;
?
;
_space_group_IT_number 148
_symmetry_cell_setting rhombohedral
_symmetry_space_group_name_Hall '-R 3'
_symmetry_space_group_name_H-M 'R -3 :H'
_atom_sites_solution_hydrogens geom
_atom_sites_solution_primary direct
_atom_sites_solution_secondary difmap
_audit_creation_method SHELXL-97
_cell_angle_alpha 90.00
_cell_angle_beta 90.00
_cell_angle_gamma 120.00
_cell_formula_units_Z 3
_cell_length_a 18.962(2)
_cell_length_b 18.962(2)
_cell_length_c 14.0112(18)
_cell_measurement_reflns_used 1937
_cell_measurement_temperature 100(2)
_cell_measurement_theta_max 27.50
_cell_measurement_theta_min 1.91
_cell_volume 4362.9(9)
_computing_cell_refinement 'SMART, SAINT'
_computing_data_collection SMART
_computing_data_reduction SAINT
_computing_molecular_graphics 'SHELXP-97 (Sheldrick, 1997)'
_computing_publication_material 'SHELXCIF-97 (Sheldrick, 2000)'
_computing_structure_refinement 'SHELXL-97 (Sheldrick, 1997)'
_computing_structure_solution 'SHELXS-97 (Sheldrick, 1990)'
_diffrn_ambient_temperature 100(2)
_diffrn_detector_area_resol_mean 0
_diffrn_measured_fraction_theta_full 0.994
_diffrn_measured_fraction_theta_max 0.994
_diffrn_measurement_device_type 'BRUKER APEX'
_diffrn_measurement_method '0.3 /w exposure'
_diffrn_radiation_monochromator graphite
_diffrn_radiation_source 'fine-focus sealed tube'
_diffrn_radiation_type MoK\a
_diffrn_radiation_wavelength 0.71073
_diffrn_reflns_av_R_equivalents 0.0473
_diffrn_reflns_av_sigmaI/netI 0.0287
_diffrn_reflns_limit_h_max 24
_diffrn_reflns_limit_h_min -24
_diffrn_reflns_limit_k_max 24
_diffrn_reflns_limit_k_min -24
_diffrn_reflns_limit_l_max 18
_diffrn_reflns_limit_l_min -18
_diffrn_reflns_number 17130
_diffrn_reflns_theta_full 27.50
_diffrn_reflns_theta_max 27.50
_diffrn_reflns_theta_min 1.91
_diffrn_standards_decay_% 0
_diffrn_standards_interval_count na
_diffrn_standards_interval_time na
_diffrn_standards_number na
_exptl_absorpt_coefficient_mu 18.011
_exptl_absorpt_correction_T_max 0.308
_exptl_absorpt_correction_T_min 0.189
_exptl_absorpt_correction_type numerical
_exptl_absorpt_process_details SHELXPREP
_exptl_crystal_colour yellow
_exptl_crystal_density_diffrn 3.521
_exptl_crystal_density_meas ?
_exptl_crystal_density_method 'not measured'
_exptl_crystal_description block
_exptl_crystal_F_000 4074
_exptl_crystal_size_max 0.10265
_exptl_crystal_size_mid 0.08111
_exptl_crystal_size_min 0.06538
_refine_diff_density_max 1.751
_refine_diff_density_min -1.777
_refine_diff_density_rms 0.190
_refine_ls_extinction_coef 0.000038(7)
_refine_ls_extinction_expression Fc^*^=kFc[1+0.001xFc^2^\l^3^/sin(2\q)]^-1/4^
_refine_ls_extinction_method SHELXL
_refine_ls_goodness_of_fit_ref 1.044
_refine_ls_hydrogen_treatment constr
_refine_ls_matrix_type full
_refine_ls_number_parameters 154
_refine_ls_number_reflns 2230
_refine_ls_number_restraints 0
_refine_ls_restrained_S_all 1.044
_refine_ls_R_factor_all 0.0335
_refine_ls_R_factor_gt 0.0253
_refine_ls_shift/su_max 0.001
_refine_ls_shift/su_mean 0.000
_refine_ls_structure_factor_coef Fsqd
_refine_ls_weighting_details 'calc w=1/[\s^2^(Fo^2^)+(0.0193P)^2^+52.6651P] where P=(Fo^2^+2Fc^2^)/3'
_refine_ls_weighting_scheme calc
_refine_ls_wR_factor_gt 0.0494
_refine_ls_wR_factor_ref 0.0519
_reflns_number_gt 1937
_reflns_number_total 2230
_reflns_threshold_expression >2sigma(I)
_cod_data_source_file C0CC03507F.TXT
_cod_data_source_block r-3
_cod_depositor_comments
;
The following automatic conversions were performed:

'_exptl_crystal_density_meas' value 'nm' was changed to '?' - the
value is perceived as not measured.

Automatic conversion script
Id: cif_fix_values 3008 2015-01-20 13:52:24Z robertas 
;
_cod_original_cell_volume 4362.7(10)
_cod_original_sg_symbol_H-M 'R -3'
_cod_database_code 7105732

loop_
_symmetry_equiv_pos_as_xyz
'x, y, z'
'-y, x-y, z'
'-x+y, -x, z'
'x+2/3, y+1/3, z+1/3'
'-y+2/3, x-y+1/3, z+1/3'
'-x+y+2/3, -x+1/3, z+1/3'
'x+1/3, y+2/3, z+2/3'
'-y+1/3, x-y+2/3, z+2/3'
'-x+y+1/3, -x+2/3, z+2/3'
'-x, -y, -z'
'y, -x+y, -z'
'x-y, x, -z'
'-x+2/3, -y+1/3, -z+1/3'
'y+2/3, -x+y+1/3, -z+1/3'
'x-y+2/3, x+1/3, -z+1/3'
'-x+1/3, -y+2/3, -z+2/3'
'y+1/3, -x+y+2/3, -z+2/3'
'x-y+1/3, x+2/3, -z+2/3'

loop_
_atom_site_label
_atom_site_type_symbol
_atom_site_fract_x
_atom_site_fract_y
_atom_site_fract_z
_atom_site_U_iso_or_equiv
_atom_site_adp_type
_atom_site_occupancy
_atom_site_symmetry_multiplicity
_atom_site_calc_flag
_atom_site_refinement_flags
_atom_site_disorder_assembly
_atom_site_disorder_group
U1 U 0.393612(12) -0.034522(13) -0.258795(14) 0.01567(8) Uani 1 1 d . . .
Cd1 Cd 0.0000 0.0000 0.0000 0.0161(2) Uani 1 6 d S . .
Cd2 Cd 0.0000 0.0000 -0.24159(5) 0.01833(16) Uani 1 3 d S . .
P1 P 0.27560(10) 0.04274(9) -0.15464(10) 0.0170(3) Uani 1 1 d . . .
O1 O 0.2677(3) 0.1189(3) -0.1575(3) 0.0343(12) Uani 1 1 d . . .
O2 O 0.3017(2) 0.0287(2) -0.0567(3) 0.0174(8) Uani 1 1 d . . .
O3 O 0.3334(2) 0.0463(2) -0.2334(3) 0.0190(9) Uani 1 1 d . . .
O4 O 0.1313(2) -0.0632(2) -0.0164(3) 0.0228(9) Uani 1 1 d . . .
O5 O 0.0639(2) -0.0302(2) -0.1188(3) 0.0187(8) Uani 1 1 d . . .
O6 O 0.4744(2) 0.0448(3) -0.3228(3) 0.0296(11) Uani 1 1 d . . .
O7 O 0.3144(2) -0.1101(2) -0.1891(3) 0.0160(8) Uani 1 1 d . . .
O8 O 0.4511(3) 0.0549(3) -0.1107(3) 0.0435(14) Uani 1 1 d . . .
O9 O 0.0838(6) 0.1014(7) -0.3358(7) 0.037(3) Uani 0.45 1 d P . .
O10 O 0.0000 0.0000 -0.4093(10) 0.027(3) Uiso 0.50 3 d SP . .
O11 O -0.0346(5) -0.1341(5) -0.2815(5) 0.031(2) Uani 0.55 1 d P . .
C1 C 0.1756(4) -0.0428(4) -0.1779(4) 0.0199(12) Uani 1 1 d . . .
H3A H 0.1555 -0.0360 -0.2405 0.024 Uiso 1 1 calc R . .
H3B H 0.1778 -0.0938 -0.1795 0.024 Uiso 1 1 calc R . .
C2 C 0.1196(4) -0.0467(3) -0.1000(4) 0.0177(12) Uani 1 1 d . . .
O1W O 0.1778(5) 0.5657(5) 0.1625(6) 0.0271(19) Uani 0.50 1 d P . .
O2W O -0.0951(5) -0.2406(5) -0.3417(5) 0.0186(17) Uani 0.50 1 d P . .

loop_
_atom_site_aniso_label
_atom_site_aniso_U_11
_atom_site_aniso_U_22
_atom_site_aniso_U_33
_atom_site_aniso_U_23
_atom_site_aniso_U_13
_atom_site_aniso_U_12
U1 0.01061(12) 0.02656(14) 0.00832(11) -0.00196(8) -0.00098(8) 0.00816(10)
Cd1 0.0201(3) 0.0201(3) 0.0079(4) 0.000 0.000 0.01007(16)
Cd2 0.0233(2) 0.0233(2) 0.0083(3) 0.000 0.000 0.01167(12)
P1 0.0319(9) 0.0152(7) 0.0094(6) 0.0026(5) 0.0048(6) 0.0158(7)
O1 0.084(4) 0.028(3) 0.0106(19) 0.0010(18) 0.005(2) 0.042(3)
O2 0.022(2) 0.016(2) 0.0133(18) 0.0043(15) 0.0043(16) 0.0094(17)
O3 0.027(2) 0.014(2) 0.0129(18) 0.0023(15) 0.0074(16) 0.0078(18)
O4 0.020(2) 0.024(2) 0.0138(19) 0.0037(17) -0.0013(16) 0.0038(19)
O5 0.022(2) 0.022(2) 0.0147(19) 0.0007(16) 0.0020(16) 0.0125(18)
O6 0.013(2) 0.046(3) 0.013(2) -0.0025(19) 0.0012(16) 0.002(2)
O7 0.016(2) 0.024(2) 0.0127(18) -0.0004(16) 0.0000(15) 0.0131(18)
O8 0.022(2) 0.055(3) 0.019(2) -0.019(2) 0.0049(19) -0.006(2)
O9 0.033(6) 0.055(7) 0.029(6) 0.026(5) 0.016(5) 0.027(6)
O11 0.049(6) 0.028(5) 0.019(4) -0.002(3) -0.007(4) 0.021(4)
C1 0.029(3) 0.027(3) 0.011(3) -0.003(2) -0.001(2) 0.019(3)
C2 0.026(3) 0.013(3) 0.014(3) 0.000(2) -0.003(2) 0.009(3)
O1W 0.031(5) 0.026(5) 0.027(5) 0.003(4) 0.004(4) 0.016(4)
O2W 0.022(4) 0.023(4) 0.015(4) -0.001(3) -0.001(3) 0.014(4)

loop_
_atom_type_symbol
_atom_type_description
_atom_type_scat_dispersion_real
_atom_type_scat_dispersion_imag
_atom_type_scat_source
C C 0.0033 0.0016 'International Tables Vol C Tables 4.2.6.8 and 6.1.1.4'
H H 0.0000 0.0000 'International Tables Vol C Tables 4.2.6.8 and 6.1.1.4'
O O 0.0106 0.0060 'International Tables Vol C Tables 4.2.6.8 and 6.1.1.4'
P P 0.1023 0.0942 'International Tables Vol C Tables 4.2.6.8 and 6.1.1.4'
Cd Cd -0.8075 1.2024 'International Tables Vol C Tables 4.2.6.8 and 6.1.1.4'
U U -9.6767 9.6646 'International Tables Vol C Tables 4.2.6.8 and 6.1.1.4'

loop_
_geom_angle_atom_site_label_1
_geom_angle_atom_site_label_2
_geom_angle_atom_site_label_3
_geom_angle
_geom_angle_site_symmetry_1
_geom_angle_site_symmetry_3
_geom_angle_publ_flag
O6 U1 O7 176.74(18) . . ?
O6 U1 O1 92.32(19) . 18_544 ?
O7 U1 O1 86.99(16) . 18_544 ?
O6 U1 O3 91.09(18) . . ?
O7 U1 O3 87.26(15) . . ?
O1 U1 O3 136.91(14) 18_544 . ?
O6 U1 O2 90.42(16) . 8_544 ?
O7 U1 O2 91.82(15) . 8_544 ?
O1 U1 O2 148.78(15) 18_544 8_544 ?
O3 U1 O2 74.06(14) . 8_544 ?
O6 U1 O4 93.74(18) . 8_544 ?
O7 U1 O4 89.15(16) . 8_544 ?
O1 U1 O4 74.86(15) 18_544 8_544 ?
O3 U1 O4 147.65(14) . 8_544 ?
O2 U1 O4 73.94(13) 8_544 8_544 ?
O6 U1 O8 86.93(17) . . ?
O7 U1 O8 89.85(16) . . ?
O1 U1 O8 69.07(18) 18_544 . ?
O3 U1 O8 68.25(16) . . ?
O2 U1 O8 142.14(17) 8_544 . ?
O4 U1 O8 143.92(16) 8_544 . ?
O5 Cd1 O5 73.13(15) 11 10 ?
O5 Cd1 O5 73.13(15) 11 12 ?
O5 Cd1 O5 73.13(15) 10 12 ?
O5 Cd1 O5 106.87(15) 11 3 ?
O5 Cd1 O5 106.87(15) 10 3 ?
O5 Cd1 O5 180.0 12 3 ?
O5 Cd1 O5 106.87(15) 11 . ?
O5 Cd1 O5 180.0 10 . ?
O5 Cd1 O5 106.87(15) 12 . ?
O5 Cd1 O5 73.13(15) 3 . ?
O5 Cd1 O5 180.0 11 2 ?
O5 Cd1 O5 106.87(15) 10 2 ?
O5 Cd1 O5 106.87(15) 12 2 ?
O5 Cd1 O5 73.13(15) 3 2 ?
O5 Cd1 O5 73.13(15) . 2 ?
O5 Cd1 Cd2 43.46(9) 11 10 ?
O5 Cd1 Cd2 43.46(9) 10 10 ?
O5 Cd1 Cd2 43.46(10) 12 10 ?
O5 Cd1 Cd2 136.54(10) 3 10 ?
O5 Cd1 Cd2 136.54(9) . 10 ?
O5 Cd1 Cd2 136.54(9) 2 10 ?
O5 Cd1 Cd2 136.54(9) 11 . ?
O5 Cd1 Cd2 136.54(9) 10 . ?
O5 Cd1 Cd2 136.54(10) 12 . ?
O5 Cd1 Cd2 43.46(10) 3 . ?
O5 Cd1 Cd2 43.46(9) . . ?
O5 Cd1 Cd2 43.46(9) 2 . ?
Cd2 Cd1 Cd2 180.0 10 . ?
O9 Cd2 O9 88.1(4) 2 . ?
O9 Cd2 O9 88.1(4) 2 3 ?
O9 Cd2 O9 88.1(4) . 3 ?
O9 Cd2 O5 88.9(3) 2 3 ?
O9 Cd2 O5 156.9(3) . 3 ?
O9 Cd2 O5 114.6(3) 3 3 ?
O9 Cd2 O5 156.9(3) 2 . ?
O9 Cd2 O5 114.6(3) . . ?
O9 Cd2 O5 88.9(3) 3 . ?
O5 Cd2 O5 71.64(15) 3 . ?
O9 Cd2 O5 114.6(3) 2 2 ?
O9 Cd2 O5 88.9(3) . 2 ?
O9 Cd2 O5 156.9(3) 3 2 ?
O5 Cd2 O5 71.64(15) 3 2 ?
O5 Cd2 O5 71.64(15) . 2 ?
O9 Cd2 O10 53.4(3) 2 . ?
O9 Cd2 O10 53.4(3) . . ?
O9 Cd2 O10 53.4(3) 3 . ?
O5 Cd2 O10 137.49(9) 3 . ?
O5 Cd2 O10 137.49(9) . . ?
O5 Cd2 O10 137.49(9) 2 . ?
O9 Cd2 O11 86.8(3) 2 . ?
O9 Cd2 O11 119.2(4) . . ?
O9 Cd2 O11 31.2(3) 3 . ?
O5 Cd2 O11 83.5(2) 3 . ?
O5 Cd2 O11 79.0(2) . . ?
O5 Cd2 O11 146.1(2) 2 . ?
O10 Cd2 O11 76.27(19) . . ?
O9 Cd2 O11 31.2(3) 2 3 ?
O9 Cd2 O11 86.8(3) . 3 ?
O9 Cd2 O11 119.2(4) 3 3 ?
O5 Cd2 O11 79.0(2) 3 3 ?
O5 Cd2 O11 146.1(2) . 3 ?
O5 Cd2 O11 83.5(2) 2 3 ?
O10 Cd2 O11 76.27(19) . 3 ?
O11 Cd2 O11 114.55(14) . 3 ?
O9 Cd2 O11 119.2(4) 2 2 ?
O9 Cd2 O11 31.2(3) . 2 ?
O9 Cd2 O11 86.8(3) 3 2 ?
O5 Cd2 O11 146.1(2) 3 2 ?
O5 Cd2 O11 83.5(2) . 2 ?
O5 Cd2 O11 79.0(2) 2 2 ?
O10 Cd2 O11 76.27(19) . 2 ?
O11 Cd2 O11 114.55(14) . 2 ?
O11 Cd2 O11 114.55(14) 3 2 ?
O9 Cd2 Cd1 126.6(3) 2 . ?
O9 Cd2 Cd1 126.6(3) . . ?
O9 Cd2 Cd1 126.6(3) 3 . ?
O5 Cd2 Cd1 42.51(9) 3 . ?
O5 Cd2 Cd1 42.51(9) . . ?
O5 Cd2 Cd1 42.51(9) 2 . ?
O10 Cd2 Cd1 180.000(1) . . ?
O11 Cd2 Cd1 103.73(19) . . ?
O11 Cd2 Cd1 103.73(19) 3 . ?
O11 Cd2 Cd1 103.73(19) 2 . ?
O1 P1 O2 112.4(2) . . ?
O1 P1 O3 110.3(2) . . ?
O2 P1 O3 111.6(2) . . ?
O1 P1 C1 106.8(3) . . ?
O2 P1 C1 107.0(2) . . ?
O3 P1 C1 108.4(2) . . ?
P1 O1 U1 143.7(3) . 17_554 ?
P1 O2 U1 136.7(2) . 6 ?
P1 O3 U1 130.5(2) . . ?
C2 O4 U1 138.3(4) . 6 ?
C2 O5 Cd1 121.3(3) . . ?
C2 O5 Cd2 144.1(4) . . ?
Cd1 O5 Cd2 94.02(14) . . ?
O11 O9 Cd2 80.7(6) 2 . ?
O9 O11 Cd2 68.2(6) 3 . ?
C2 C1 P1 108.2(4) . . ?
C2 C1 H3A 110.1 . . ?
P1 C1 H3A 110.1 . . ?
C2 C1 H3B 110.1 . . ?
P1 C1 H3B 110.1 . . ?
H3A C1 H3B 108.4 . . ?
O4 C2 O5 121.6(5) . . ?
O4 C2 C1 118.8(5) . . ?
O5 C2 C1 119.5(5) . . ?

loop_
_geom_bond_atom_site_label_1
_geom_bond_atom_site_label_2
_geom_bond_distance
_geom_bond_site_symmetry_2
_geom_bond_publ_flag
U1 O6 1.763(4) . ?
U1 O7 1.764(4) . ?
U1 O1 2.346(4) 18_544 ?
U1 O3 2.350(4) . ?
U1 O2 2.375(4) 8_544 ?
U1 O4 2.376(4) 8_544 ?
U1 O8 2.553(4) . ?
Cd1 O5 2.293(4) 11 ?
Cd1 O5 2.293(4) 10 ?
Cd1 O5 2.293(4) 12 ?
Cd1 O5 2.293(4) 3 ?
Cd1 O5 2.293(4) . ?
Cd1 O5 2.293(4) 2 ?
Cd1 Cd2 3.3850(8) 10 ?
Cd1 Cd2 3.3850(8) . ?
Cd2 O9 2.216(10) 2 ?
Cd2 O9 2.216(10) . ?
Cd2 O9 2.216(10) 3 ?
Cd2 O5 2.334(4) 3 ?
Cd2 O5 2.334(4) . ?
Cd2 O5 2.334(4) 2 ?
Cd2 O10 2.350(15) . ?
Cd2 O11 2.355(8) . ?
Cd2 O11 2.355(8) 3 ?
Cd2 O11 2.355(8) 2 ?
P1 O1 1.525(4) . ?
P1 O2 1.527(4) . ?
P1 O3 1.533(4) . ?
P1 C1 1.805(6) . ?
O1 U1 2.346(4) 17_554 ?
O2 U1 2.375(4) 6 ?
O4 C2 1.261(6) . ?
O4 U1 2.376(4) 6 ?
O5 C2 1.271(7) . ?
O9 O11 1.235(13) 2 ?
O11 O9 1.235(13) 3 ?
C1 C2 1.498(8) . ?
C1 H3A 0.9900 . ?
C1 H3B 0.9900 . ?
